data_2216546
loop_
_publ_author_name
'Muhammad Hanif'
'Ghulam Qadeer'
'Nasim Hasan Rama'
'Sauli Vuoti'
'Juho Autio'

_publ_section_title 4-(4-Chlorophenyl)-3-(3-methoxyphenethyl)-1<i>H</i>-1,2,4-triazole-5(4<i>H</i>)-thione
_journal_coeditor_code HK2353
_journal_issue 12
_journal_name_full 'Acta Crystallographica Section E'
_journal_page_first o4507
_journal_page_last o4507
_journal_paper_doi 10.1107/S1600536807053329
_journal_volume 63
_journal_year 2007
_chemical_formula_iupac 'C17 H16 Cl N3 O S'
_chemical_formula_moiety 'C17 H16 Cl N3 O S'
_chemical_formula_sum 'C17 H16 Cl N3 O S'
_chemical_formula_weight 345.84
_chemical_melting_point 461.0(10)
_chemical_name_systematic
;
4-(4-Chlorophenyl)-3-(3-methoxyphenethyl)-1H-1,2,4-triazole-5(4H)-thione
;
_space_group_IT_number 2
_symmetry_cell_setting triclinic
_symmetry_space_group_name_Hall '-P 1'
_symmetry_space_group_name_H-M 'P -1'
_atom_sites_solution_hydrogens mixed
_atom_sites_solution_primary direct
_atom_sites_solution_secondary difmap
_audit_creation_method SHELXL97
_cell_angle_alpha 67.070(2)
_cell_angle_beta 77.421(2)
_cell_angle_gamma 72.948(3)
_cell_formula_units_Z 2
_cell_length_a 7.1697(3)
_cell_length_b 11.1376(4)
_cell_length_c 11.7574(5)
_cell_measurement_reflns_used 9213
_cell_measurement_temperature 120(2)
_cell_measurement_theta_max 27.48
_cell_measurement_theta_min 1.00
_cell_volume 820.93(6)
_computing_cell_refinement 'DENZO/SCALEPACK (Otwinowski & Minor, 1997)'
_computing_data_collection 'COLLECT (Bruker, 2000)'
_computing_data_reduction 'DENZO/SCALEPACK (Otwinowski & Minor, 1997)'
_computing_molecular_graphics 'DIAMOND (Brandenburg, 2007)'
_computing_publication_material 'SHELXL97 (Sheldrick, 1997)'
_computing_structure_refinement 'SHELXL97 (Sheldrick, 1997)'
_computing_structure_solution 'SIR2004 (Burla <i>et al.</i>,  2005)'
_diffrn_ambient_temperature 120(2)
_diffrn_detector_area_resol_mean 9
_diffrn_measured_fraction_theta_full 0.992
_diffrn_measured_fraction_theta_max 0.992
_diffrn_measurement_device '95mm CCD camera on \k-goniostat'
_diffrn_measurement_device_type 'Nonius KappaCCD'
_diffrn_measurement_method '\f scans and \w scans with \k offset'
_diffrn_radiation_monochromator 'horizontally mounted graphite crystal'
_diffrn_radiation_source 'fine-focus sealed tube'
_diffrn_radiation_type MoK\a
_diffrn_radiation_wavelength 0.71073
_diffrn_reflns_av_R_equivalents 0.0475
_diffrn_reflns_av_sigmaI/netI 0.0528
_diffrn_reflns_limit_h_max 9
_diffrn_reflns_limit_h_min -9
_diffrn_reflns_limit_k_max 14
_diffrn_reflns_limit_k_min -14
_diffrn_reflns_limit_l_max 15
_diffrn_reflns_limit_l_min -15
_diffrn_reflns_number 15238
_diffrn_reflns_theta_full 27.52
_diffrn_reflns_theta_max 27.52
_diffrn_reflns_theta_min 1.89
_exptl_absorpt_coefficient_mu 0.367
_exptl_absorpt_correction_T_max 0.9528
_exptl_absorpt_correction_T_min 0.9116
_exptl_absorpt_correction_type multi-scan
_exptl_absorpt_process_details '(SADABS; Sheldrick, 1996)'
_exptl_crystal_colour colorless
_exptl_crystal_density_diffrn 1.399
_exptl_crystal_density_method 'not measured'
_exptl_crystal_description block
_exptl_crystal_F_000 360
_exptl_crystal_size_max 0.26
_exptl_crystal_size_mid 0.18
_exptl_crystal_size_min 0.13
_refine_diff_density_max 0.741
_refine_diff_density_min -0.769
_refine_ls_extinction_method none
_refine_ls_goodness_of_fit_ref 1.043
_refine_ls_hydrogen_treatment constr
_refine_ls_matrix_type full
_refine_ls_number_parameters 209
_refine_ls_number_reflns 3752
_refine_ls_number_restraints 0
_refine_ls_restrained_S_all 1.043
_refine_ls_R_factor_all 0.0728
_refine_ls_R_factor_gt 0.0434
_refine_ls_shift/su_max 0.000
_refine_ls_shift/su_mean 0.000
_refine_ls_structure_factor_coef Fsqd
_refine_ls_weighting_details 'calc w = 1/[\s^2^(Fo^2^)+(0.0467P)^2^+0.5947P] where P=(Fo^2^+2Fc^2^)/3'
_refine_ls_weighting_scheme calc
_refine_ls_wR_factor_gt 0.0985
_refine_ls_wR_factor_ref 0.1113
_reflns_number_gt 2725
_reflns_number_total 3752
_reflns_threshold_expression I>2\s(I)
_cod_data_source_file hk2353.cif
_cod_data_source_block I
_cod_database_code 2216546
_cod_database_fobs_code 2216546

loop_
_symmetry_equiv_pos_as_xyz
'x, y, z'
'-x, -y, -z'

loop_
_atom_site_type_symbol
_atom_site_label
_atom_site_fract_x
_atom_site_fract_y
_atom_site_fract_z
_atom_site_U_iso_or_equiv
_atom_site_adp_type
_atom_site_calc_flag
_atom_site_refinement_flags
_atom_site_occupancy
Cl Cl1 0.76936(8) 0.01723(5) 0.38434(5) 0.02439(16) Uani d . 1
S S1 1.42541(8) -0.32374(5) 0.81974(5) 0.02415(16) Uani d . 1
H H1S 1.4839 -0.3213 0.8882 0.036 Uiso d R 1
O O1 0.3991(2) -0.62525(16) 0.62402(16) 0.0305(4) Uani d . 1
N N1 1.1468(2) -0.43495(17) 0.79786(15) 0.0162(4) Uani d . 1
N N2 1.3112(3) -0.55857(17) 0.95049(16) 0.0186(4) Uani d . 1
N N3 1.1823(3) -0.63067(17) 0.95225(16) 0.0192(4) Uani d . 1
C C1 0.8828(3) -0.1146(2) 0.5053(2) 0.0182(5) Uani d . 1
C C2 1.0559(3) -0.1999(2) 0.4786(2) 0.0201(5) Uani d . 1
H H2 1.1130 -0.1859 0.3949 0.024 Uiso calc R 1
C C3 1.1453(3) -0.3063(2) 0.5751(2) 0.0193(5) Uani d . 1
H H3 1.2630 -0.3667 0.5583 0.023 Uiso calc R 1
C C4 1.0604(3) -0.3228(2) 0.69584(19) 0.0162(4) Uani d . 1
C C5 0.8906(3) -0.2357(2) 0.7231(2) 0.0203(5) Uani d . 1
H H5 0.8371 -0.2475 0.8071 0.024 Uiso calc R 1
C C6 0.7986(3) -0.1308(2) 0.6265(2) 0.0211(5) Uani d . 1
H H6 0.6800 -0.0710 0.6434 0.025 Uiso calc R 1
C C7 1.2942(3) -0.4394(2) 0.85785(19) 0.0180(5) Uani d . 1
C C8 1.0843(3) -0.5532(2) 0.85786(19) 0.0175(4) Uani d . 1
C C9 0.9291(3) -0.5843(2) 0.8159(2) 0.0203(5) Uani d . 1
H H9A 0.9608 -0.5699 0.7260 0.024 Uiso calc R 1
H H9B 0.8021 -0.5219 0.8278 0.024 Uiso calc R 1
C C10 0.9083(3) -0.7281(2) 0.8865(2) 0.0226(5) Uani d . 1
H H10A 1.0385 -0.7895 0.8802 0.027 Uiso calc R 1
H H10B 0.8676 -0.7398 0.9755 0.027 Uiso calc R 1
C C11 0.7628(3) -0.7685(2) 0.8412(2) 0.0209(5) Uani d . 1
C C12 0.6384(3) -0.6796(2) 0.7539(2) 0.0211(5) Uani d . 1
H H12 0.6405 -0.5874 0.7214 0.025 Uiso calc R 1
C C13 0.5102(3) -0.7227(2) 0.7129(2) 0.0224(5) Uani d . 1
C C14 0.5016(3) -0.8572(2) 0.7609(2) 0.0258(5) Uani d . 1
H H14 0.4141 -0.8872 0.7336 0.031 Uiso calc R 1
C C15 0.6245(4) -0.9462(2) 0.8498(2) 0.0301(6) Uani d . 1
H H15 0.6197 -1.0380 0.8840 0.036 Uiso calc R 1
C C16 0.7531(4) -0.9040(2) 0.8892(2) 0.0283(5) Uani d . 1
H H16 0.8363 -0.9671 0.9495 0.034 Uiso calc R 1
C C17 0.2965(4) -0.6684(3) 0.5611(3) 0.0376(6) Uani d . 1
H H17A 0.3901 -0.7301 0.5230 0.056 Uiso calc R 1
H H17B 0.2303 -0.5905 0.4963 0.056 Uiso calc R 1
H H17C 0.1988 -0.7143 0.6208 0.056 Uiso calc R 1

loop_
_atom_site_aniso_label
_atom_site_aniso_U_11
_atom_site_aniso_U_22
_atom_site_aniso_U_33
_atom_site_aniso_U_12
_atom_site_aniso_U_13
_atom_site_aniso_U_23
Cl1 0.0265(3) 0.0187(3) 0.0252(3) -0.0051(2) -0.0144(2) 0.0011(2)
S1 0.0245(3) 0.0206(3) 0.0261(3) -0.0096(2) -0.0142(2) 0.0023(2)
O1 0.0293(9) 0.0269(9) 0.0428(10) -0.0037(7) -0.0177(8) -0.0150(8)
N1 0.0168(9) 0.0155(9) 0.0157(9) -0.0046(7) -0.0057(7) -0.0021(7)
N2 0.0191(9) 0.0168(9) 0.0203(9) -0.0069(7) -0.0059(7) -0.0029(7)
N3 0.0207(9) 0.0184(9) 0.0190(9) -0.0060(7) -0.0052(7) -0.0045(7)
C1 0.0217(11) 0.0132(10) 0.0212(11) -0.0070(8) -0.0105(9) -0.0011(8)
C2 0.0223(11) 0.0201(11) 0.0182(11) -0.0045(9) -0.0053(9) -0.0059(9)
C3 0.0181(11) 0.0185(11) 0.0210(11) -0.0029(8) -0.0049(9) -0.0062(9)
C4 0.0162(10) 0.0143(10) 0.0187(10) -0.0057(8) -0.0076(8) -0.0019(8)
C5 0.0198(11) 0.0204(11) 0.0186(11) -0.0054(9) -0.0019(9) -0.0043(9)
C6 0.0165(11) 0.0199(11) 0.0255(12) -0.0035(8) -0.0036(9) -0.0062(9)
C7 0.0157(10) 0.0190(11) 0.0175(10) -0.0021(8) -0.0041(8) -0.0046(9)
C8 0.0186(11) 0.0162(10) 0.0164(10) -0.0054(8) -0.0025(8) -0.0032(8)
C9 0.0214(11) 0.0198(11) 0.0211(11) -0.0071(9) -0.0074(9) -0.0044(9)
C10 0.0265(12) 0.0213(11) 0.0211(11) -0.0086(9) -0.0065(9) -0.0045(9)
C11 0.0219(11) 0.0212(11) 0.0212(11) -0.0087(9) 0.0012(9) -0.0084(9)
C12 0.0226(11) 0.0198(11) 0.0237(11) -0.0073(9) -0.0023(9) -0.0091(9)
C13 0.0189(11) 0.0255(12) 0.0250(12) -0.0040(9) -0.0010(9) -0.0128(10)
C14 0.0257(12) 0.0286(13) 0.0310(13) -0.0120(10) -0.0002(10) -0.0162(10)
C15 0.0362(14) 0.0234(12) 0.0333(14) -0.0146(11) -0.0014(11) -0.0084(11)
C16 0.0331(13) 0.0231(12) 0.0281(13) -0.0109(10) -0.0077(11) -0.0030(10)
C17 0.0365(15) 0.0410(15) 0.0469(16) -0.0090(12) -0.0200(13) -0.0197(13)

loop_
_atom_type_symbol
_atom_type_description
_atom_type_scat_dispersion_real
_atom_type_scat_dispersion_imag
_atom_type_scat_source
C C 0.0033 0.0016 'International Tables Vol C Tables 4.2.6.8 and 6.1.1.4'
H H 0.0000 0.0000 'International Tables Vol C Tables 4.2.6.8 and 6.1.1.4'
N N 0.0061 0.0033 'International Tables Vol C Tables 4.2.6.8 and 6.1.1.4'
O O 0.0106 0.0060 'International Tables Vol C Tables 4.2.6.8 and 6.1.1.4'
S S 0.1246 0.1234 'International Tables Vol C Tables 4.2.6.8 and 6.1.1.4'
Cl Cl 0.1484 0.1585 'International Tables Vol C Tables 4.2.6.8 and 6.1.1.4'

loop_
_geom_angle_atom_site_label_1
_geom_angle_atom_site_label_2
_geom_angle_atom_site_label_3
_geom_angle
C7 S1 H1S 116.9
C13 O1 C17 117.19(18)
C7 N1 C8 108.24(16)
C7 N1 C4 126.25(17)
C8 N1 C4 125.36(17)
C7 N2 N3 113.38(17)
C8 N3 N2 104.10(16)
C2 C1 C6 121.58(19)
C2 C1 Cl1 119.36(17)
C6 C1 Cl1 119.05(17)
C1 C2 C3 119.4(2)
C1 C2 H2 120.3
C3 C2 H2 120.3
C4 C3 C2 119.0(2)
C4 C3 H3 120.5
C2 C3 H3 120.5
C3 C4 C5 121.81(19)
C3 C4 N1 120.17(18)
C5 C4 N1 118.01(19)
C4 C5 C6 119.3(2)
C4 C5 H5 120.3
C6 C5 H5 120.3
C1 C6 C5 118.9(2)
C1 C6 H6 120.6
C5 C6 H6 120.6
N2 C7 N1 103.63(18)
N2 C7 S1 128.85(16)
N1 C7 S1 127.50(15)
N3 C8 N1 110.66(18)
N3 C8 C9 126.37(18)
N1 C8 C9 122.96(18)
C8 C9 C10 112.31(17)
C8 C9 H9A 109.1
C10 C9 H9A 109.1
C8 C9 H9B 109.1
C10 C9 H9B 109.1
H9A C9 H9B 107.9
C11 C10 C9 114.60(18)
C11 C10 H10A 108.6
C9 C10 H10A 108.6
C11 C10 H10B 108.6
C9 C10 H10B 108.6
H10A C10 H10B 107.6
C12 C11 C16 117.8(2)
C12 C11 C10 123.64(19)
C16 C11 C10 118.5(2)
C11 C12 C13 121.4(2)
C11 C12 H12 119.3
C13 C12 H12 119.3
O1 C13 C12 115.4(2)
O1 C13 C14 124.1(2)
C12 C13 C14 120.5(2)
C15 C14 C13 118.2(2)
C15 C14 H14 120.9
C13 C14 H14 120.9
C16 C15 C14 121.3(2)
C16 C15 H15 119.3
C14 C15 H15 119.3
C15 C16 C11 120.8(2)
C15 C16 H16 119.6
C11 C16 H16 119.6
O1 C17 H17A 109.5
O1 C17 H17B 109.5
H17A C17 H17B 109.5
O1 C17 H17C 109.5
H17A C17 H17C 109.5
H17B C17 H17C 109.5

loop_
_geom_bond_atom_site_label_1
_geom_bond_atom_site_label_2
_geom_bond_distance
Cl1 C1 1.737(2)
S1 C7 1.680(2)
S1 H1S 0.9972
O1 C13 1.370(3)
O1 C17 1.429(3)
N1 C7 1.372(3)
N1 C8 1.385(3)
N1 C4 1.444(2)
N2 C7 1.341(3)
N2 N3 1.384(2)
N3 C8 1.307(3)
C1 C2 1.383(3)
C1 C6 1.384(3)
C2 C3 1.387(3)
C2 H2 0.9500
C3 C4 1.380(3)
C3 H3 0.9500
C4 C5 1.381(3)
C5 C6 1.390(3)
C5 H5 0.9500
C6 H6 0.9500
C8 C9 1.483(3)
C9 C10 1.525(3)
C9 H9A 0.9900
C9 H9B 0.9900
C10 C11 1.509(3)
C10 H10A 0.9900
C10 H10B 0.9900
C11 C12 1.384(3)
C11 C16 1.408(3)
C12 C13 1.393(3)
C12 H12 0.9500
C13 C14 1.396(3)
C14 C15 1.390(3)
C14 H14 0.9500
C15 C16 1.377(3)
C15 H15 0.9500
C16 H16 0.9500
C17 H17A 0.9800
C17 H17B 0.9800
C17 H17C 0.9800

loop_
_geom_hbond_atom_site_label_D
_geom_hbond_atom_site_label_H
_geom_hbond_atom_site_label_A
_geom_hbond_site_symmetry_A
_geom_hbond_distance_DH
_geom_hbond_distance_HA
_geom_hbond_distance_DA
_geom_hbond_angle_DHA
_geom_hbond_publ_flag
S1 H1S N2 2_847 1.00 2.37 3.2546(18) 147.0 yes

loop_
_cod_related_entry_id
_cod_related_entry_database
_cod_related_entry_code
1 ChemSpider 21120367
